data_4068255
loop_
_publ_author_name
'Chen, Shu-Jian'
'Cai, Hu'
'Xue, Zi-Ling'

_publ_section_title
;
 Crystal Structure of TaCl(NMe2)4and Its Reactions with Lithium Amides and
 Water. Indirect Observation of an Equilibrium among TaCl(NMe2)4,
 Ta(NMe2)5and Ta2(\m-Cl)2(NMe2)6Cl2
;
_journal_issue 1
_journal_name_full Organometallics
_journal_page_first 167
_journal_paper_doi 10.1021/om800362t
_journal_volume 28
_journal_year 2009
_chemical_formula_moiety 'C12 H36 Cl2 N6 O Ta2'
_chemical_formula_sum 'C12 H36 Cl2 N6 O Ta2'
_chemical_formula_weight 713.27
_chemical_name_common 'Tantalum chloride oxo amide'
_chemical_name_systematic
; 
Tantalum chloride oxo amide 
;
_space_group_IT_number 14
_symmetry_cell_setting monoclinic
_symmetry_space_group_name_Hall '-P 2yn'
_symmetry_space_group_name_H-M 'P 1 21/n 1'
_atom_sites_solution_hydrogens geom
_atom_sites_solution_primary direct
_atom_sites_solution_secondary difmap
_audit_creation_method SHELXL-97
_cell_angle_alpha 90.00
_cell_angle_beta 108.839(2)
_cell_angle_gamma 90.00
_cell_formula_units_Z 4
_cell_length_a 11.3925(15)
_cell_length_b 12.6912(16)
_cell_length_c 16.326(2)
_cell_measurement_temperature 173(2)
_cell_volume 2234.0(5)
_computing_cell_refinement 'SMART, Bruker (2000)'
_computing_data_collection 'SMART, Bruker (2000)'
_computing_data_reduction 'XPREP, Bruker (2000)'
_computing_molecular_graphics 'SHELXTL, Bruker (2000)'
_computing_publication_material 'SHELXTL, Bruker (2000)'
_computing_structure_refinement 'SHELXL-97 (Sheldrick, 1997)'
_computing_structure_solution 'SHELXS-97 (Sheldrick, 1990)'
_diffrn_ambient_temperature 173(2)
_diffrn_measured_fraction_theta_full 0.979
_diffrn_measured_fraction_theta_max 0.979
_diffrn_radiation_monochromator graphite
_diffrn_radiation_source 'fine-focus sealed tube'
_diffrn_radiation_type MoK\a
_diffrn_radiation_wavelength 0.71073
_diffrn_reflns_av_R_equivalents 0.1468
_diffrn_reflns_av_sigmaI/netI 0.0781
_diffrn_reflns_limit_h_max 15
_diffrn_reflns_limit_h_min -14
_diffrn_reflns_limit_k_max 16
_diffrn_reflns_limit_k_min -16
_diffrn_reflns_limit_l_max 21
_diffrn_reflns_limit_l_min -21
_diffrn_reflns_number 23936
_diffrn_reflns_theta_full 28.27
_diffrn_reflns_theta_max 28.27
_diffrn_reflns_theta_min 1.92
_diffrn_standards_interval_time 20s
_exptl_absorpt_coefficient_mu 10.039
_exptl_absorpt_correction_T_max 0.4334
_exptl_absorpt_correction_T_min 0.3143
_exptl_absorpt_correction_type multi-scan
_exptl_absorpt_process_details 'SADABS, Bruker (2000)'
_exptl_crystal_colour Yellow
_exptl_crystal_density_diffrn 2.121
_exptl_crystal_density_method 'not measured'
_exptl_crystal_description Fragment
_exptl_crystal_F_000 1352
_exptl_crystal_size_max 0.15
_exptl_crystal_size_mid 0.15
_exptl_crystal_size_min 0.10
_refine_diff_density_max 3.052
_refine_diff_density_min -2.463
_refine_diff_density_rms 0.323
_refine_ls_extinction_method none
_refine_ls_goodness_of_fit_ref 1.045
_refine_ls_hydrogen_treatment mixed
_refine_ls_matrix_type full
_refine_ls_number_parameters 220
_refine_ls_number_reflns 5421
_refine_ls_number_restraints 0
_refine_ls_restrained_S_all 1.045
_refine_ls_R_factor_all 0.0559
_refine_ls_R_factor_gt 0.0468
_refine_ls_shift/su_max 0.061
_refine_ls_shift/su_mean 0.002
_refine_ls_structure_factor_coef Fsqd
_refine_ls_weighting_details 'calc w=1/[\s^2^(Fo^2^)+(0.0752P)^2^+0.0000P] where P=(Fo^2^+2Fc^2^)/3'
_refine_ls_weighting_scheme calc
_refine_ls_wR_factor_gt 0.1232
_refine_ls_wR_factor_ref 0.1279
_reflns_number_gt 4501
_reflns_number_total 5421
_reflns_threshold_expression >2sigma(I)
_cod_data_source_file om800362t_si_003.cif
_cod_data_source_block Complex7
_cod_depositor_comments
;
The following automatic conversions were performed:

'_symmetry_cell_setting' value 'Monoclinic' changed to 'monoclinic'
according to /home/saulius/struct/CIF-dictionaries/cif_core.dic
dictionary named 'cif_core.dic' version 2.4.2 from
2011-04-26.

'_exptl_absorpt_correction_type' value 'Multi-scan'
changed to 'multi-scan' according to
/home/saulius/struct/CIF-dictionaries/cif_core.dic dictionary named
'cif_core.dic' version 2.4.2 from 2011-04-26.

Automatic conversion script
Id: cif_fix_values 1715 2011-07-08 13:25:40Z adriana 
;
_cod_original_sg_symbol_H-M P2(1)/n
_cod_database_code 4068255

loop_
_symmetry_equiv_pos_as_xyz
'x, y, z'
'-x+1/2, y+1/2, -z+1/2'
'-x, -y, -z'
'x-1/2, -y-1/2, z-1/2'

loop_
_atom_site_label
_atom_site_type_symbol
_atom_site_fract_x
_atom_site_fract_y
_atom_site_fract_z
_atom_site_U_iso_or_equiv
_atom_site_adp_type
_atom_site_occupancy
_atom_site_symmetry_multiplicity
_atom_site_calc_flag
_atom_site_refinement_flags
C1 C 0.7892(10) 0.4652(7) 0.0902(6) 0.044(2) Uani 1 1 d .
H1A H 0.7699 0.4668 0.0272 0.066 Uiso 1 1 calc R
H1B H 0.8792 0.4602 0.1180 0.066 Uiso 1 1 calc R
H1C H 0.7585 0.5298 0.1092 0.066 Uiso 1 1 calc R
C2 C 0.5937(8) 0.3806(8) 0.0693(6) 0.039(2) Uani 1 1 d .
H2A H 0.5579 0.4341 0.0974 0.058 Uiso 1 1 calc R
H2B H 0.5556 0.3121 0.0723 0.058 Uiso 1 1 calc R
H2C H 0.5782 0.3999 0.0086 0.058 Uiso 1 1 calc R
C3 C 0.6689(8) 0.3339(8) 0.2975(6) 0.037(2) Uani 1 1 d .
H3A H 0.6242 0.2874 0.3252 0.055 Uiso 1 1 calc R
H3B H 0.6176 0.3472 0.2375 0.055 Uiso 1 1 calc R
H3C H 0.6872 0.4008 0.3291 0.055 Uiso 1 1 calc R
C4 C 0.8632(8) 0.2728(8) 0.3874(5) 0.0342(19) Uani 1 1 d .
H4A H 0.8876 0.3429 0.4123 0.051 Uiso 1 1 calc R
H4B H 0.9375 0.2322 0.3901 0.051 Uiso 1 1 calc R
H4C H 0.8172 0.2362 0.4203 0.051 Uiso 1 1 calc R
C5 C 0.6708(9) 0.1116(7) 0.0541(5) 0.036(2) Uani 1 1 d .
H5A H 0.6913 0.0364 0.0576 0.054 Uiso 1 1 calc R
H5B H 0.7236 0.1493 0.0269 0.054 Uiso 1 1 calc R
H5C H 0.5836 0.1213 0.0194 0.054 Uiso 1 1 calc R
C6 C 0.6137(9) 0.0973(8) 0.1833(7) 0.044(2) Uani 1 1 d .
H6A H 0.5305 0.0879 0.1415 0.066 Uiso 1 1 calc R
H6B H 0.6083 0.1383 0.2328 0.066 Uiso 1 1 calc R
H6C H 0.6501 0.0282 0.2033 0.066 Uiso 1 1 calc R
C7 C 1.2283(10) 0.0707(11) 0.0777(8) 0.065(4) Uani 1 1 d .
H7A H 1.2629 -0.0007 0.0850 0.097 Uiso 1 1 calc R
H7B H 1.2952 0.1219 0.1005 0.097 Uiso 1 1 calc R
H7C H 1.1864 0.0844 0.0161 0.097 Uiso 1 1 calc R
C8 C 1.0780(13) -0.0239(8) 0.1257(8) 0.058(3) Uani 1 1 d .
H8A H 1.0341 -0.0463 0.0662 0.088 Uiso 1 1 calc R
H8B H 1.0188 -0.0168 0.1575 0.088 Uiso 1 1 calc R
H8C H 1.1409 -0.0766 0.1541 0.088 Uiso 1 1 calc R
C9 C 1.3644(9) 0.1424(9) 0.2969(7) 0.045(2) Uani 1 1 d .
H9A H 1.4367 0.1818 0.3328 0.068 Uiso 1 1 calc R
H9B H 1.3663 0.1388 0.2374 0.068 Uiso 1 1 calc R
H9C H 1.3662 0.0709 0.3200 0.068 Uiso 1 1 calc R
C10 C 1.2563(9) 0.2161(8) 0.3870(6) 0.0366(19) Uani 1 1 d .
H10A H 1.2676 0.1490 0.4183 0.055 Uiso 1 1 calc R
H10B H 1.1797 0.2498 0.3886 0.055 Uiso 1 1 calc R
H10C H 1.3269 0.2624 0.4143 0.055 Uiso 1 1 calc R
C11 C 1.2964(10) 0.3585(9) 0.1503(7) 0.050(3) Uani 1 1 d .
H11A H 1.3112 0.3895 0.0996 0.075 Uiso 1 1 calc R
H11B H 1.3632 0.3088 0.1784 0.075 Uiso 1 1 calc R
H11C H 1.2945 0.4145 0.1912 0.075 Uiso 1 1 calc R
C12 C 1.1052(10) 0.3381(11) 0.0384(6) 0.056(3) Uani 1 1 d .
H12A H 1.0974 0.4150 0.0393 0.084 Uiso 1 1 calc R
H12B H 1.0226 0.3061 0.0209 0.084 Uiso 1 1 calc R
H12C H 1.1476 0.3182 -0.0028 0.084 Uiso 1 1 calc R
Cl1 Cl 0.98227(14) 0.10106(11) 0.28250(10) 0.0135(3) Uani 1 1 d .
Cl2 Cl 1.03062(16) 0.37026(13) 0.26533(12) 0.0213(3) Uani 1 1 d .
N1 N 1.1397(7) 0.0801(6) 0.1243(5) 0.0336(16) Uani 1 1 d .
N2 N 1.2485(6) 0.1968(5) 0.2977(4) 0.0275(14) Uani 1 1 d .
N3 N 1.1754(7) 0.3018(6) 0.1228(5) 0.0336(16) Uani 1 1 d .
N4 N 0.6919(6) 0.1534(5) 0.1418(4) 0.0275(14) Uani 1 1 d .
N5 N 0.7859(6) 0.2833(5) 0.2988(4) 0.0263(14) Uani 1 1 d .
N6 N 0.7295(6) 0.3740(5) 0.1142(4) 0.0270(14) Uani 1 1 d .
O O 0.9335(5) 0.2243(4) 0.1256(3) 0.0218(10) Uani 1 1 d .
Ta1 Ta 1.10767(3) 0.20329(2) 0.18687(2) 0.02264(11) Uani 1 1 d .
Ta2 Ta 0.82048(3) 0.25914(2) 0.188167(19) 0.01978(11) Uani 1 1 d .

loop_
_atom_site_aniso_label
_atom_site_aniso_U_11
_atom_site_aniso_U_22
_atom_site_aniso_U_33
_atom_site_aniso_U_23
_atom_site_aniso_U_13
_atom_site_aniso_U_12
C1 0.056(6) 0.033(4) 0.032(5) 0.012(4) -0.002(4) -0.008(4)
C2 0.027(5) 0.042(5) 0.042(5) 0.011(4) 0.004(4) 0.011(4)
C3 0.027(4) 0.049(5) 0.035(5) -0.005(4) 0.013(4) 0.000(4)
C4 0.031(5) 0.050(5) 0.023(4) 0.002(4) 0.011(4) 0.006(4)
C5 0.044(5) 0.042(5) 0.023(4) -0.005(4) 0.011(4) -0.009(4)
C6 0.036(5) 0.041(5) 0.065(7) -0.008(5) 0.029(5) -0.013(4)
C7 0.041(6) 0.090(9) 0.060(7) -0.033(7) 0.013(6) 0.009(6)
C8 0.091(9) 0.030(5) 0.056(7) -0.003(5) 0.027(6) 0.015(5)
C9 0.029(5) 0.053(6) 0.046(6) 0.009(5) 0.001(4) 0.009(4)
C10 0.031(5) 0.046(5) 0.030(5) 0.004(4) 0.006(4) 0.002(4)
C11 0.038(6) 0.058(6) 0.053(6) 0.000(5) 0.013(5) -0.020(5)
C12 0.037(6) 0.101(9) 0.029(5) 0.018(5) 0.008(4) -0.017(6)
Cl1 0.0094(7) 0.0133(6) 0.0181(7) 0.0003(5) 0.0047(6) 0.0004(5)
Cl2 0.0182(8) 0.0172(7) 0.0310(9) -0.0051(6) 0.0114(7) -0.0010(6)
N1 0.030(4) 0.044(4) 0.027(4) -0.007(3) 0.009(3) 0.013(3)
N2 0.019(3) 0.035(4) 0.027(4) -0.004(3) 0.005(3) 0.002(3)
N3 0.027(4) 0.048(4) 0.029(4) 0.003(3) 0.013(3) -0.005(3)
N4 0.024(3) 0.028(3) 0.031(4) 0.000(3) 0.011(3) -0.003(3)
N5 0.022(3) 0.031(3) 0.025(3) 0.001(3) 0.006(3) 0.002(3)
N6 0.026(3) 0.027(3) 0.029(3) 0.001(3) 0.010(3) 0.003(3)
O 0.014(3) 0.025(2) 0.025(3) -0.003(2) 0.005(2) 0.000(2)
Ta1 0.01579(17) 0.02902(19) 0.02339(18) -0.00185(12) 0.00672(12) 0.00066(11)
Ta2 0.01549(17) 0.02155(16) 0.02257(18) 0.00206(11) 0.00655(12) 0.00120(10)

loop_
_atom_type_symbol
_atom_type_description
_atom_type_scat_dispersion_real
_atom_type_scat_dispersion_imag
_atom_type_scat_source
C C 0.0033 0.0016 'International Tables Vol C Tables 4.2.6.8 and 6.1.1.4'
H H 0.0000 0.0000 'International Tables Vol C Tables 4.2.6.8 and 6.1.1.4'
N N 0.0061 0.0033 'International Tables Vol C Tables 4.2.6.8 and 6.1.1.4'
Cl Cl 0.1484 0.1585 'International Tables Vol C Tables 4.2.6.8 and 6.1.1.4'
Ta Ta -0.7052 6.5227 'International Tables Vol C Tables 4.2.6.8 and 6.1.1.4'
O O 0.0106 0.0060 'International Tables Vol C Tables 4.2.6.8 and 6.1.1.4'

loop_
_geom_angle_atom_site_label_1
_geom_angle_atom_site_label_2
_geom_angle_atom_site_label_3
_geom_angle
Ta1 Cl1 Ta2 73.92(4)
Ta2 Cl2 Ta1 75.57(4)
C7 N1 C8 110.1(8)
C7 N1 Ta1 128.0(8)
C8 N1 Ta1 121.8(6)
C10 N2 C9 108.6(7)
C10 N2 Ta1 132.4(5)
C9 N2 Ta1 117.7(6)
C12 N3 C11 108.1(8)
C12 N3 Ta1 122.1(6)
C11 N3 Ta1 129.6(7)
C6 N4 C5 110.0(7)
C6 N4 Ta2 130.3(6)
C5 N4 Ta2 119.5(5)
C4 N5 C3 108.2(7)
C4 N5 Ta2 131.5(5)
C3 N5 Ta2 119.8(5)
C1 N6 C2 108.9(7)
C1 N6 Ta2 123.7(6)
C2 N6 Ta2 127.3(5)
Ta1 O Ta2 120.3(3)
O Ta1 N3 98.8(3)
O Ta1 N1 100.0(3)
N3 Ta1 N1 93.4(3)
O Ta1 N2 150.1(2)
N3 Ta1 N2 99.9(3)
N1 Ta1 N2 102.1(3)
O Ta1 Cl1 74.04(16)
N3 Ta1 Cl1 167.5(2)
N1 Ta1 Cl1 97.9(2)
N2 Ta1 Cl1 83.0(2)
O Ta1 Cl2 72.96(16)
N3 Ta1 Cl2 89.8(2)
N1 Ta1 Cl2 172.6(2)
N2 Ta1 Cl2 83.88(19)
Cl1 Ta1 Cl2 78.35(5)
O Ta1 Ta2 29.87(15)
N3 Ta1 Ta2 115.2(2)
N1 Ta1 Ta2 121.1(2)
N2 Ta1 Ta2 120.19(19)
Cl1 Ta1 Ta2 53.92(3)
Cl2 Ta1 Ta2 51.55(4)
O Ta2 N4 100.5(3)
O Ta2 N6 98.9(2)
N4 Ta2 N6 95.2(3)
O Ta2 N5 150.9(2)
N4 Ta2 N5 96.6(3)
N6 Ta2 N5 102.9(3)
O Ta2 Cl2 74.10(16)
N4 Ta2 Cl2 167.8(2)
N6 Ta2 Cl2 96.4(2)
N5 Ta2 Cl2 84.4(2)
O Ta2 Cl1 72.38(16)
N4 Ta2 Cl1 89.9(2)
N6 Ta2 Cl1 170.58(19)
N5 Ta2 Cl1 84.3(2)
Cl2 Ta2 Cl1 78.06(5)
O Ta2 Ta1 29.78(16)
N4 Ta2 Ta1 117.6(2)
N6 Ta2 Ta1 118.43(19)
N5 Ta2 Ta1 121.13(19)
Cl2 Ta2 Ta1 52.88(3)
Cl1 Ta2 Ta1 52.16(3)

loop_
_geom_bond_atom_site_label_1
_geom_bond_atom_site_label_2
_geom_bond_distance
C1 N6 1.460(11)
C2 N6 1.484(11)
C3 N5 1.474(10)
C4 N5 1.437(11)
C5 N4 1.472(10)
C6 N4 1.466(10)
C7 N1 1.452(12)
C8 N1 1.499(13)
C9 N2 1.495(11)
C10 N2 1.451(11)
C11 N3 1.490(11)
C12 N3 1.428(12)
Cl1 Ta1 2.7571(15)
Cl1 Ta2 2.8214(15)
Cl2 Ta2 2.7128(17)
Cl2 Ta1 2.7618(16)
N1 Ta1 1.965(7)
N2 Ta1 1.995(7)
N3 Ta1 1.943(7)
N4 Ta2 1.951(7)
N5 Ta2 1.993(7)
N6 Ta2 1.961(7)
O Ta1 1.931(5)
O Ta2 1.936(5)
Ta1 Ta2 3.3545(6)
